data_7701098
loop_
_publ_author_name
'Wozniak, Derek I.'
'Hicks, Andrew J.'
'Sabbers, William A.'
'Dobereiner, Graham E.'

_publ_section_title
;
 Imidazolyl-phenyl (IMP) anions: a modular structure for tuning solubility
 and coordinating ability.
;
_journal_issue 37
_journal_name_full 'Dalton transactions (Cambridge, England : 2003)'
_journal_page_first 14138
_journal_page_last 14155
_journal_paper_doi 10.1039/c9dt03511g
_journal_volume 48
_journal_year 2019
_chemical_formula_moiety 'C41 H45.68 Au N2, C45 H7 B2 F30 N2, 2(C H2 Cl2)'
_chemical_formula_sum 'C88 H56.69 Au B2 Cl4 F30 N4'
_chemical_formula_weight 2100.44
_space_group_crystal_system triclinic
_space_group_IT_number 2
_space_group_name_Hall '-P 1'
_space_group_name_H-M_alt 'P -1'
_symmetry_space_group_name_Hall '-P 1'
_symmetry_space_group_name_H-M 'P -1'
_atom_sites_solution_hydrogens geom
_audit_creation_date 2018-03-09
_audit_creation_method
;
Olex2 1.2
(compiled 2017.03.02 svn.r3394 for OlexSys, GUI svn.r5324)
;
_audit_update_record
;
2019-05-30 deposited with the CCDC.    2019-09-02 downloaded from the CCDC.
;
_cell_angle_alpha 113.739(3)
_cell_angle_beta 97.758(3)
_cell_angle_gamma 99.532(3)
_cell_formula_units_Z 2
_cell_length_a 13.708(2)
_cell_length_b 18.136(3)
_cell_length_c 18.494(3)
_cell_measurement_reflns_used 9892
_cell_measurement_temperature 100(2)
_cell_measurement_theta_max 27.307
_cell_measurement_theta_min 2.469
_cell_volume 4045.8(11)
_computing_cell_refinement 'SAINT v8.34A (Bruker, 2013)'
_computing_data_reduction 'SAINT v8.34A (Bruker, 2013)'
_computing_molecular_graphics 'Olex2 (Dolomanov et al., 2009)'
_computing_publication_material 'Olex2 (Dolomanov et al., 2009)'
_computing_structure_refinement 'XL (Sheldrick, 2008)'
_diffrn_ambient_temperature 100.11
_diffrn_measured_fraction_theta_full 0.992
_diffrn_measured_fraction_theta_max 0.985
_diffrn_measurement_device_type 'Bruker APEX-II CCD'
_diffrn_measurement_method '\f and \w scans'
_diffrn_radiation_type MoK\a
_diffrn_radiation_wavelength 0.71073
_diffrn_reflns_av_R_equivalents 0.0432
_diffrn_reflns_av_unetI/netI 0.0444
_diffrn_reflns_Laue_measured_fraction_full 0.992
_diffrn_reflns_Laue_measured_fraction_max 0.985
_diffrn_reflns_limit_h_max 18
_diffrn_reflns_limit_h_min -18
_diffrn_reflns_limit_k_max 23
_diffrn_reflns_limit_k_min -23
_diffrn_reflns_limit_l_max 24
_diffrn_reflns_limit_l_min -24
_diffrn_reflns_number 73125
_diffrn_reflns_point_group_measured_fraction_full 0.992
_diffrn_reflns_point_group_measured_fraction_max 0.985
_diffrn_reflns_theta_full 25.242
_diffrn_reflns_theta_max 28.045
_diffrn_reflns_theta_min 1.234
_diffrn_standards_number 0
_exptl_absorpt_coefficient_mu 2.071
_exptl_absorpt_correction_T_max 0.7456
_exptl_absorpt_correction_T_min 0.6405
_exptl_absorpt_correction_type multi-scan
_exptl_absorpt_process_details
'SADABS-2014/5 (Bruker,2014/5) was used for absorption correction. wR2(int) was 0.0620 before and 0.0458 after correction. The Ratio of minimum to maximum transmission is 0.8590. The \l/2 correction factor is 0.00150.'
_exptl_crystal_colour 'clear colourless'
_exptl_crystal_colour_lustre clear
_exptl_crystal_colour_primary colourless
_exptl_crystal_density_diffrn 1.724
_exptl_crystal_description plate
_exptl_crystal_F_000 2079
_exptl_crystal_size_max 0.272
_exptl_crystal_size_mid 0.193
_exptl_crystal_size_min 0.073
_refine_diff_density_max 1.699
_refine_diff_density_min -2.366
_refine_diff_density_rms 0.129
_refine_ls_extinction_method none
_refine_ls_goodness_of_fit_ref 1.042
_refine_ls_hydrogen_treatment constr
_refine_ls_matrix_type full
_refine_ls_number_parameters 1401
_refine_ls_number_reflns 19326
_refine_ls_number_restraints 96
_refine_ls_restrained_S_all 1.039
_refine_ls_R_factor_all 0.0557
_refine_ls_R_factor_gt 0.0442
_refine_ls_shift/su_max 0.005
_refine_ls_shift/su_mean 0.000
_refine_ls_structure_factor_coef Fsqd
_refine_ls_weighting_details 'w=1/[\s^2^(Fo^2^)+(0.0738P)^2^+7.3333P] where P=(Fo^2^+2Fc^2^)/3'
_refine_ls_weighting_scheme calc
_refine_ls_wR_factor_gt 0.1206
_refine_ls_wR_factor_ref 0.1276
_reflns_Friedel_coverage 0.000
_reflns_number_gt 16549
_reflns_number_total 19326
_reflns_threshold_expression 'I > 2\s(I)'
_cod_data_source_file c9dt03511g3.cif
_cod_data_source_block mo_5504_0m_a
_cod_depositor_comments 'Adding full bibliography for 7701086--7701108.cif.'
_cod_original_cell_volume 4045.9(10)
_cod_database_code 7701098
_shelx_shelxl_version_number 2014/7
_shelx_space_group_comment
;
The symmetry employed for this shelxl refinement is uniquely defined
by the following loop, which should always be used as a source of
symmetry information in preference to the above space-group names.
They are only intended as comments.
;
_olex2_refinement_description
;
1. Fixed Uiso
 At 1.2 times of:
  All C(H) groups, All C(H,H) groups, All C(H,H,H,H) groups
 At 1.5 times of:
  All C(H,H,H) groups
2. Rigid bond restraints
 C10, C15, C14, C13, C12, C11
 with sigma for 1-2 distances of 0.001 and sigma for 1-3 distances of 0.001
 C22, C23, C24, C25, C26, C27
 with sigma for 1-2 distances of 0.001 and sigma for 1-3 distances of 0.001
3. Uiso/Uaniso restraints and constraints
C22 \\sim C27 \\sim C26 \\sim C25 \\sim C24 \\sim C23: within 2A with sigma of
0.001 and sigma for terminal atoms of 0.002
C13 \\sim C14 \\sim C15 \\sim C10 \\sim C11 \\sim C12: within 2A with sigma of
0.001 and sigma for terminal atoms of 0.002
4. Others
 Sof(H88C)=Sof(H88D)=Sof(Cl1A)=1-FVAR(1)
 Sof(Cl2)=Sof(H88A)=Sof(H88B)=FVAR(1)
 Sof(Cl2A)=1-FVAR(2)
 Sof(Cl1)=FVAR(2)
 Sof(F21A)=Sof(C27A)=Sof(C26A)=Sof(F22A)=Sof(F23A)=Sof(C25A)=Sof(C24A)=
 Sof(F24A)=Sof(C23A)=Sof(F25A)=Sof(C22A)=1-FVAR(3)
 Sof(F25)=Sof(F21)=Sof(F22)=Sof(F24)=Sof(F23)=Sof(C23)=Sof(C22)=Sof(C24)=
 Sof(C25)=Sof(C27)=Sof(C26)=FVAR(3)
 Sof(C57A)=Sof(H57D)=Sof(H57E)=Sof(H57F)=1-FVAR(4)
 Sof(H55)=Sof(C57)=Sof(H57A)=Sof(H57B)=Sof(H57C)=FVAR(4)
 Sof(F20A)=Sof(C15A)=Sof(C10A)=Sof(C11A)=Sof(F16A)=Sof(C12A)=Sof(F17A)=
 Sof(C13A)=Sof(F18A)=Sof(F19A)=Sof(C14A)=1-FVAR(5)
 Sof(F16)=Sof(F17)=Sof(F20)=Sof(C10)=Sof(F19)=Sof(C11)=Sof(F18)=Sof(C15)=
 Sof(C12)=Sof(C13)=Sof(C14)=FVAR(5)
5.a Ternary CH refined with riding coordinates:
 C67(H67), C70(H70), C58(H58), C55(H55)
5.b Secondary CH2 refined with riding coordinates:
 C88(H88A,H88B), C88(H88C,H88D), C87(H87A,H87B)
5.c Aromatic/amide H refined with riding coordinates:
 C64(H64), C5(H5), C6(H6), C1(H1), C65(H65), C2(H2), C63(H63), C48(H48),
 C47(H47), C9(H9), C86(H86), C8(H8), C7(H7), C51(H51), C85(H85), C82(H82),
 C52(H52), C80(H80), C84(H84), C53(H53), C83(H83), C79(H79), C78(H78), C76(H76),
  C77(H77)
5.d Idealised Me refined as rotating group:
 C68(H68A,H68B,H68C), C71(H71A,H71B,H71C), C69(H69A,H69B,H69C), C59(H59A,H59B,
 H59C), C72(H72A,H72B,H72C), C56(H56A,H56B,H56C), C60(H60A,H60B,H60C), C57(H57A,
 H57B,H57C), C57A(H57D,H57E,H57F)
;
_olex2_submission_special_instructions 'No special instructions were received'

loop_
_space_group_symop_operation_xyz
'x, y, z'
'-x, -y, -z'

loop_
_atom_site_label
_atom_site_type_symbol
_atom_site_fract_x
_atom_site_fract_y
_atom_site_fract_z
_atom_site_U_iso_or_equiv
_atom_site_adp_type
_atom_site_occupancy
_atom_site_site_symmetry_order
_atom_site_calc_flag
_atom_site_refinement_flags_posn
_atom_site_refinement_flags_adp
_atom_site_refinement_flags_occupancy
_atom_site_disorder_assembly
_atom_site_disorder_group
Au1 Au 0.68210(2) 0.37783(2) 1.05308(2) 0.02301(6) Uani 1 1 d . . . . .
F15 F 0.3547(2) -0.02335(15) 1.36955(14) 0.0284(5) Uani 1 1 d . . . . .
F11 F 0.29762(19) 0.20977(14) 1.58165(15) 0.0271(5) Uani 1 1 d . . . . .
Cl2 Cl 1.1938(3) 0.2290(2) 0.9895(4) 0.0705(19) Uani 0.63(2) 1 d . . P A 1
Cl1 Cl 0.9805(8) 0.2400(5) 0.9583(5) 0.046(4) Uani 0.33(4) 1 d . . P A 1
F10 F 0.39399(19) 0.18458(16) 1.29264(15) 0.0278(5) Uani 1 1 d . . . . .
F5 F 0.4786(2) 0.18027(19) 1.62538(16) 0.0380(6) Uani 1 1 d . . . . .
F6 F 0.5464(2) 0.07092(17) 1.45560(15) 0.0322(6) Uani 1 1 d . . . . .
F1 F 0.55186(19) 0.29645(17) 1.44508(15) 0.0335(6) Uani 1 1 d . . . . .
F25 F 0.2322(17) 0.2537(14) 1.2377(13) 0.027(3) Uani 0.52(5) 1 d . . P B 1
F12 F 0.1726(2) 0.10725(18) 1.61753(18) 0.0446(8) Uani 1 1 d . . . . .
F30 F 0.1131(2) 0.41018(16) 1.48845(16) 0.0343(6) Uani 1 1 d . . . . .
F16 F 0.104(2) 0.2607(19) 1.5094(16) 0.030(3) Uani 0.55(2) 1 d . . P B 1
F29 F 0.0937(2) 0.55461(15) 1.49402(18) 0.0376(6) Uani 1 1 d . . . . .
F26 F 0.0459(3) 0.29755(18) 1.20182(17) 0.0489(8) Uani 1 1 d . . . . .
F14 F 0.2296(3) -0.12133(16) 1.40553(18) 0.0420(7) Uani 1 1 d . . . . .
F28 F 0.0505(2) 0.57366(17) 1.3558(2) 0.0445(7) Uani 1 1 d . . . . .
F7 F 0.6596(2) 0.0133(2) 1.34898(18) 0.0465(8) Uani 1 1 d . . . . .
F9 F 0.5049(3) 0.1235(2) 1.18701(17) 0.0456(7) Uani 1 1 d . . . . .
F8 F 0.6404(3) 0.0387(2) 1.21341(19) 0.0527(9) Uani 1 1 d . . . . .
F4 F 0.6337(2) 0.2916(2) 1.73536(17) 0.0494(8) Uani 1 1 d . . . . .
F13 F 0.1346(3) -0.05898(18) 1.5296(2) 0.0489(8) Uani 1 1 d . . . . .
F21 F -0.073(2) 0.0897(18) 1.2440(14) 0.033(3) Uani 0.52(5) 1 d . . P B 1
N2 N 0.3292(2) 0.22031(19) 1.43561(19) 0.0180(6) Uani 1 1 d . . . . .
F27 F 0.0284(3) 0.4418(2) 1.2106(2) 0.0521(8) Uani 1 1 d . . . . .
F3 F 0.7558(2) 0.4037(3) 1.70331(19) 0.0650(11) Uani 1 1 d . . . . .
Cl3 Cl 0.4688(3) 0.4946(2) 1.4707(2) 0.1443(14) Uani 1 1 d . . . . .
N1 N 0.1959(2) 0.2565(2) 1.3908(2) 0.0207(7) Uani 1 1 d . . . . .
Cl4 Cl 0.3214(3) 0.4406(3) 1.3238(3) 0.1570(15) Uani 1 1 d . . . . .
F2 F 0.7124(3) 0.4011(3) 1.5552(2) 0.0741(13) Uani 1 1 d . . . . .
N4 N 0.5254(3) 0.3336(2) 1.1393(2) 0.0246(7) Uani 1 1 d . . . . .
F22 F -0.0665(18) -0.0275(16) 1.1081(15) 0.046(3) Uani 0.52(5) 1 d . . P B 1
F17 F -0.0508(13) 0.2424(8) 1.5765(9) 0.049(3) Uani 0.55(2) 1 d . . P B 1
F24 F 0.2413(11) 0.1283(12) 1.1048(12) 0.039(3) Uani 0.52(5) 1 d . . P B 1
F23 F 0.0913(15) -0.0161(14) 1.0352(13) 0.043(3) Uani 0.52(5) 1 d . . P B 1
N3 N 0.5300(3) 0.2273(2) 1.0335(2) 0.0242(7) Uani 1 1 d . . . . .
F20 F -0.1161(8) 0.2363(6) 1.2795(8) 0.036(2) Uani 0.55(2) 1 d . . P B 1
C28 C 0.3358(3) 0.0997(2) 1.4751(2) 0.0197(7) Uani 1 1 d . . . . .
C3 C 0.2329(3) 0.1921(2) 1.3911(2) 0.0184(7) Uani 1 1 d . . . . .
C40 C 0.5012(3) 0.2344(3) 1.5288(2) 0.0224(8) Uani 1 1 d . . . . .
C33 C 0.2849(3) 0.1275(2) 1.5372(2) 0.0224(8) Uani 1 1 d . . . . .
C64 C 0.6186(3) 0.0873(3) 0.8220(3) 0.0312(10) Uani 1 1 d . . . . .
H64 H 0.6394 0.0562 0.7741 0.037 Uiso 1 1 calc R . . . .
C4 C 0.1761(3) 0.1037(2) 1.3499(2) 0.0194(7) Uani 1 1 d . . . . .
C34 C 0.4608(3) 0.1275(2) 1.3787(2) 0.0199(7) Uani 1 1 d . . . . .
C5 C 0.2019(3) 0.0482(2) 1.2816(2) 0.0219(8) Uani 1 1 d . . . . .
H5 H 0.2567 0.0667 1.2618 0.026 Uiso 1 1 calc R . . . .
C45 C 0.5302(3) 0.2351(3) 1.6038(3) 0.0269(9) Uani 1 1 d . . . . .
C6 C 0.1473(3) -0.0341(3) 1.2426(3) 0.0270(9) Uani 1 1 d . . . . .
H6 H 0.1643 -0.0716 1.1956 0.032 Uiso 1 1 calc R . . . .
C1 C 0.2712(3) 0.3268(2) 1.4366(3) 0.0257(8) Uani 1 1 d . . . . .
H1 H 0.2668 0.3818 1.4469 0.031 Uiso 1 1 calc R . . . .
C74 C 0.7953(3) 0.4239(3) 0.9983(3) 0.0282(9) Uani 1 1 d . . . . .
C65 C 0.5459(4) 0.1309(3) 0.8187(3) 0.0337(10) Uani 1 1 d . . . . .
H65 H 0.5178 0.1301 0.7685 0.040 Uiso 1 1 calc R . . . .
C10 C -0.0021(18) 0.2424(16) 1.3921(17) 0.0375(19) Uani 0.55(2) 1 d . U P B 1
C29 C 0.3142(3) 0.0140(3) 1.4330(2) 0.0232(8) Uani 1 1 d . . . . .
C2 C 0.3518(3) 0.3056(2) 1.4644(2) 0.0234(8) Uani 1 1 d . . . . .
H2 H 0.4141 0.3428 1.4982 0.028 Uiso 1 1 calc R . . . .
C32 C 0.2189(4) 0.0760(3) 1.5562(3) 0.0293(9) Uani 1 1 d . . . . .
C63 C 0.6613(3) 0.0890(3) 0.8954(3) 0.0292(9) Uani 1 1 d . . . . .
H63 H 0.7112 0.0588 0.8972 0.035 Uiso 1 1 calc R . . . .
C54 C 0.4850(3) 0.4678(3) 1.1868(3) 0.0283(9) Uani 1 1 d . . . . .
C62 C 0.6320(3) 0.1342(3) 0.9662(3) 0.0261(8) Uani 1 1 d . . . . .
C73 C 0.7954(4) 0.4821(3) 1.0600(3) 0.0311(10) Uani 1 1 d . . . . .
C46 C 0.5729(3) 0.3091(2) 1.0772(2) 0.0236(8) Uani 1 1 d . . . . .
C39 C 0.4561(3) 0.1396(3) 1.3097(2) 0.0231(8) Uani 1 1 d . . . . .
C49 C 0.5457(3) 0.4183(2) 1.1997(2) 0.0226(8) Uani 1 1 d . . . . .
C48 C 0.4561(3) 0.2010(3) 1.0670(3) 0.0312(10) Uani 1 1 d . . . . .
H48 H 0.4151 0.1462 1.0470 0.037 Uiso 1 1 calc R . . . .
C61 C 0.5586(3) 0.1771(2) 0.9600(3) 0.0247(8) Uani 1 1 d . . . . .
C30 C 0.2479(4) -0.0391(3) 1.4503(3) 0.0303(9) Uani 1 1 d . . . . .
C17 C 0.0839(3) 0.4907(3) 1.4218(3) 0.0313(10) Uani 1 1 d . . . . .
C35 C 0.5324(3) 0.0843(3) 1.3890(2) 0.0253(8) Uani 1 1 d . . . . .
C81 C 0.8196(3) 0.3737(3) 0.9226(3) 0.0282(9) Uani 1 1 d . . . . .
C41 C 0.5679(3) 0.2932(3) 1.5167(3) 0.0277(9) Uani 1 1 d . . . . .
F19 F -0.2733(5) 0.2179(6) 1.3467(11) 0.055(3) Uani 0.55(2) 1 d . . P B 1
C21 C 0.0854(3) 0.3446(3) 1.3447(3) 0.0306(10) Uani 1 1 d . . . . .
C67 C 0.6818(4) 0.1367(3) 1.0462(3) 0.0363(11) Uani 1 1 d . . . . .
H67 H 0.6451 0.1663 1.0880 0.044 Uiso 1 1 calc R . . . .
C47 C 0.4529(3) 0.2676(3) 1.1335(3) 0.0303(9) Uani 1 1 d . . . . .
H47 H 0.4091 0.2689 1.1695 0.036 Uiso 1 1 calc R . . . .
C20 C 0.0624(4) 0.3589(3) 1.2770(3) 0.0356(11) Uani 1 1 d . . . . .
C9 C 0.0965(3) 0.0755(3) 1.3785(3) 0.0263(8) Uani 1 1 d . . . . .
H9 H 0.0784 0.1130 1.4248 0.032 Uiso 1 1 calc R . . . .
C86 C 0.7804(4) 0.2888(3) 0.8809(3) 0.0301(9) Uani 1 1 d . . . . .
H86 H 0.7360 0.2608 0.9021 0.036 Uiso 1 1 calc R . . . .
C66 C 0.5131(3) 0.1761(3) 0.8876(3) 0.0293(9) Uani 1 1 d . . . . .
C11 C 0.0126(17) 0.2497(14) 1.4654(15) 0.0374(19) Uani 0.55(2) 1 d . U P B 1
C50 C 0.6267(3) 0.4462(3) 1.2668(3) 0.0278(9) Uani 1 1 d . . . . .
C8 C 0.0428(3) -0.0073(3) 1.3398(3) 0.0331(10) Uani 1 1 d . . . . .
H8 H -0.0112 -0.0265 1.3599 0.040 Uiso 1 1 calc R . . . .
C7 C 0.0687(3) -0.0617(3) 1.2716(3) 0.0327(10) Uani 1 1 d . . . . .
H7 H 0.0320 -0.1182 1.2448 0.039 Uiso 1 1 calc R . . . .
C16 C 0.0939(3) 0.4144(3) 1.4172(3) 0.0297(9) Uani 1 1 d . . . . .
C51 C 0.6463(4) 0.5290(3) 1.3225(3) 0.0342(10) Uani 1 1 d . . . . .
H51 H 0.6998 0.5504 1.3693 0.041 Uiso 1 1 calc R . . . .
C75 C 0.8114(4) 0.5636(3) 1.1258(3) 0.0385(11) Uani 1 1 d . . . . .
F18 F -0.2417(9) 0.2175(6) 1.4968(12) 0.062(4) Uani 0.55(2) 1 d . . P B 1
C31 C 0.2000(4) -0.0082(3) 1.5129(3) 0.0329(10) Uani 1 1 d . . . . .
C23 C 0.1536(15) 0.1819(12) 1.2061(13) 0.026(2) Uani 0.52(5) 1 d . U P B 1
C43 C 0.6748(3) 0.3487(4) 1.6472(3) 0.0422(13) Uani 1 1 d . . . . .
C18 C 0.0620(3) 0.5004(3) 1.3527(3) 0.0333(10) Uani 1 1 d . . . . .
C42 C 0.6513(4) 0.3490(4) 1.5730(3) 0.0416(12) Uani 1 1 d . . . . .
C22 C 0.081(2) 0.1804(18) 1.2508(19) 0.026(2) Uani 0.52(5) 1 d . U P B 1
C38 C 0.5145(4) 0.1104(3) 1.2538(3) 0.0300(9) Uani 1 1 d . . . . .
C85 C 0.8059(4) 0.2445(3) 0.8084(3) 0.0365(11) Uani 1 1 d . . . . .
H85 H 0.7785 0.1862 0.7797 0.044 Uiso 1 1 calc R . . . .
C37 C 0.5833(4) 0.0678(3) 1.2668(3) 0.0339(10) Uani 1 1 d . . . . .
C19 C 0.0514(4) 0.4344(3) 1.2795(3) 0.0358(10) Uani 1 1 d . . . . .
B1 B 0.0868(4) 0.2537(3) 1.3449(3) 0.0300(11) Uani 1 1 d . . . . .
C82 C 0.8859(4) 0.4146(3) 0.8916(3) 0.0333(10) Uani 1 1 d . . . . .
H82 H 0.9136 0.4729 0.9202 0.040 Uiso 1 1 calc R . . . .
C52 C 0.5886(4) 0.5805(3) 1.3102(3) 0.0382(11) Uani 1 1 d . . . . .
H52 H 0.6039 0.6373 1.3480 0.046 Uiso 1 1 calc R . . . .
C70 C 0.4295(4) 0.2208(3) 0.8816(3) 0.0358(10) Uani 1 1 d . . . . .
H70 H 0.4210 0.2531 0.9377 0.043 Uiso 1 1 calc R . . . .
C58 C 0.3974(4) 0.4349(4) 1.1135(3) 0.0405(12) Uani 1 1 d . . . . .
H58 H 0.3814 0.3729 1.0896 0.049 Uiso 1 1 calc R . . . .
C24 C 0.1633(14) 0.1226(13) 1.1428(14) 0.026(2) Uani 0.52(5) 1 d . U P B 1
B2 B 0.4048(3) 0.1683(3) 1.4538(3) 0.0178(8) Uani 1 1 d . . . . .
C80 C 0.8444(4) 0.6325(3) 1.1117(4) 0.0475(13) Uani 1 1 d . . . . .
H80 H 0.8519 0.6251 1.0591 0.057 Uiso 1 1 calc R . . . .
C36 C 0.5919(3) 0.0543(3) 1.3351(3) 0.0313(10) Uani 1 1 d . . . . .
C44 C 0.6141(3) 0.2926(3) 1.6631(3) 0.0347(11) Uani 1 1 d . . . . .
C84 C 0.8712(4) 0.2850(3) 0.7777(3) 0.0381(11) Uani 1 1 d . . . . .
H84 H 0.8888 0.2544 0.7281 0.046 Uiso 1 1 calc R . . . .
C25 C 0.0876(13) 0.0497(12) 1.1033(13) 0.026(2) Uani 0.52(5) 1 d . U P B 1
C55 C 0.6875(4) 0.3894(4) 1.2812(4) 0.0448(13) Uani 1 1 d . . . . .
H55 H 0.6604 0.3307 1.2393 0.054 Uiso 0.684(17) 1 calc R . P C 1
C27 C 0.0030(17) 0.1034(12) 1.2085(12) 0.026(2) Uani 0.52(5) 1 d . U P B 1
C53 C 0.5093(4) 0.5505(3) 1.2439(3) 0.0370(11) Uani 1 1 d . . . . .
H53 H 0.4703 0.5868 1.2369 0.044 Uiso 1 1 calc R . . . .
C83 C 0.9105(4) 0.3695(4) 0.8190(3) 0.0391(11) Uani 1 1 d . . . . .
H83 H 0.9549 0.3970 0.7975 0.047 Uiso 1 1 calc R . . . .
C15 C -0.0919(13) 0.2376(9) 1.3536(12) 0.0375(19) Uani 0.55(2) 1 d . U P B 1
C68 C 0.7917(5) 0.1855(4) 1.0737(4) 0.0564(16) Uani 1 1 d . . . . .
H68A H 0.8296 0.1581 1.0335 0.085 Uiso 1 1 calc GR . . . .
H68B H 0.8215 0.1880 1.1261 0.085 Uiso 1 1 calc GR . . . .
H68C H 0.7950 0.2420 1.0791 0.085 Uiso 1 1 calc GR . . . .
C71 C 0.4579(6) 0.2820(4) 0.8459(4) 0.0615(17) Uani 1 1 d . . . . .
H71A H 0.5248 0.3191 0.8763 0.092 Uiso 1 1 calc GR . . . .
H71B H 0.4072 0.3149 0.8496 0.092 Uiso 1 1 calc GR . . . .
H71C H 0.4599 0.2514 0.7890 0.092 Uiso 1 1 calc GR . . . .
C26 C 0.0065(15) 0.0405(14) 1.1379(14) 0.026(2) Uani 0.52(5) 1 d . U P B 1
C69 C 0.6728(6) 0.0494(4) 1.0411(4) 0.0586(17) Uani 1 1 d . . . . .
H69A H 0.6012 0.0194 1.0236 0.088 Uiso 1 1 calc GR . . . .
H69B H 0.7011 0.0534 1.0945 0.088 Uiso 1 1 calc GR . . . .
H69C H 0.7103 0.0194 1.0019 0.088 Uiso 1 1 calc GR . . . .
C12 C -0.0700(12) 0.2410(9) 1.5043(11) 0.0375(19) Uani 0.55(2) 1 d . U P B 1
C59 C 0.4317(6) 0.4609(4) 1.0495(4) 0.0594(17) Uani 1 1 d . . . . .
H59A H 0.4489 0.5216 1.0715 0.089 Uiso 1 1 calc GR . . . .
H59B H 0.3766 0.4374 1.0010 0.089 Uiso 1 1 calc GR . . . .
H59C H 0.4914 0.4402 1.0353 0.089 Uiso 1 1 calc GR . . . .
C13 C -0.1658(11) 0.2268(9) 1.4602(13) 0.0375(19) Uani 0.55(2) 1 d . U P B 1
C72 C 0.3298(5) 0.1573(4) 0.8330(5) 0.072(2) Uani 1 1 d . . . . .
H72A H 0.3383 0.1210 0.7794 0.109 Uiso 1 1 calc GR . . . .
H72B H 0.2770 0.1860 0.8268 0.109 Uiso 1 1 calc GR . . . .
H72C H 0.3100 0.1238 0.8614 0.109 Uiso 1 1 calc GR . . . .
C14 C -0.1753(10) 0.2282(7) 1.3873(11) 0.0377(19) Uani 0.55(2) 1 d . U P B 1
C79 C 0.8659(5) 0.7102(4) 1.1730(5) 0.0621(19) Uani 1 1 d . . . . .
H79 H 0.8889 0.7568 1.1628 0.074 Uiso 1 1 calc R . . . .
C56 C 0.7987(5) 0.4184(5) 1.2908(6) 0.078(2) Uani 1 1 d . . . . .
H56A H 0.8116 0.4238 1.2420 0.118 Uiso 1 1 calc GR . . . .
H56B H 0.8332 0.3781 1.2986 0.118 Uiso 1 1 calc GR . . . .
H56C H 0.8244 0.4725 1.3380 0.118 Uiso 1 1 calc GR . . . .
C78 C 0.8550(6) 0.7222(5) 1.2479(6) 0.091(3) Uani 1 1 d . . . . .
H78 H 0.8742 0.7767 1.2909 0.109 Uiso 1 1 calc R . . . .
C88 C 1.0751(7) 0.2227(5) 1.0227(5) 0.076(2) Uani 1 1 d . . . . .
H88A H 1.0518 0.1673 1.0210 0.092 Uiso 0.63(2) 1 calc R . P A 1
H88B H 1.0857 0.2649 1.0793 0.092 Uiso 0.63(2) 1 calc R . P A 1
H88C H 1.0557 0.2228 1.0723 0.092 Uiso 0.37(2) 1 calc R . P A 2
H88D H 1.0688 0.1644 0.9842 0.092 Uiso 0.37(2) 1 calc R . P A 2
C76 C 0.7963(8) 0.5779(5) 1.2005(4) 0.102(4) Uani 1 1 d . . . . .
H76 H 0.7706 0.5325 1.2116 0.123 Uiso 1 1 calc R . . . .
C77 C 0.8180(9) 0.6589(6) 1.2616(5) 0.127(5) Uani 1 1 d . . . . .
H77 H 0.8059 0.6681 1.3136 0.153 Uiso 1 1 calc R . . . .
C60 C 0.3032(6) 0.4611(9) 1.1352(5) 0.132(5) Uani 1 1 d . . . . .
H60A H 0.2837 0.4427 1.1754 0.197 Uiso 1 1 calc GR . . . .
H60B H 0.2481 0.4361 1.0866 0.197 Uiso 1 1 calc GR . . . .
H60C H 0.3161 0.5218 1.1580 0.197 Uiso 1 1 calc GR . . . .
C87 C 0.4336(9) 0.4253(8) 1.3665(7) 0.120(4) Uani 1 1 d . . . . .
H87A H 0.4880 0.4358 1.3391 0.144 Uiso 1 1 calc R . . . .
H87B H 0.4231 0.3673 1.3595 0.144 Uiso 1 1 calc R . . . .
C57 C 0.6831(8) 0.3985(7) 1.3718(6) 0.054(3) Uani 0.684(17) 1 d . . P C 1
H57A H 0.7092 0.4568 1.4110 0.080 Uiso 0.684(17) 1 calc GR . P C 1
H57B H 0.7247 0.3648 1.3853 0.080 Uiso 0.684(17) 1 calc GR . P C 1
H57C H 0.6127 0.3793 1.3736 0.080 Uiso 0.684(17) 1 calc GR . P C 1
Cl1A Cl 1.1819(12) 0.270(3) 1.044(3) 0.221(17) Uani 0.37(2) 1 d . . P A 2
Cl2A Cl 0.9946(11) 0.2635(17) 0.9807(16) 0.139(4) Uani 0.67(4) 1 d . . P A 2
F21A F -0.089(2) 0.0905(19) 1.261(2) 0.055(6) Uani 0.48(5) 1 d . . P B 2
C27A C -0.013(2) 0.1038(13) 1.2253(13) 0.040(6) Uani 0.48(5) 1 d . . P B 2
C26A C -0.017(3) 0.0373(16) 1.1522(15) 0.053(7) Uani 0.48(5) 1 d . . P B 2
F22A F -0.088(3) -0.0340(17) 1.119(2) 0.088(9) Uani 0.48(5) 1 d . . P B 2
F23A F 0.065(3) -0.024(2) 1.0450(17) 0.094(9) Uani 0.48(5) 1 d . . P B 2
C25A C 0.056(3) 0.0392(16) 1.1122(11) 0.053(7) Uani 0.48(5) 1 d . . P B 2
C24A C 0.134(3) 0.109(2) 1.1370(15) 0.056(8) Uani 0.48(5) 1 d . . P B 2
F24A F 0.211(3) 0.1172(19) 1.1039(15) 0.074(7) Uani 0.48(5) 1 d . . P B 2
C23A C 0.138(2) 0.1812(16) 1.2166(11) 0.049(7) Uani 0.48(5) 1 d . . P B 2
F25A F 0.212(2) 0.2459(18) 1.2441(16) 0.037(5) Uani 0.48(5) 1 d . . P B 2
C22A C 0.0609(16) 0.1749(16) 1.2577(18) 0.032(5) Uani 0.48(5) 1 d . . P B 2
C57A C 0.6386(15) 0.3320(15) 1.3065(19) 0.068(9) Uani 0.316(17) 1 d . . P C 2
H57D H 0.6219 0.3621 1.3588 0.101 Uiso 0.316(17) 1 calc GR . P C 2
H57E H 0.6839 0.2972 1.3123 0.101 Uiso 0.316(17) 1 calc GR . P C 2
H57F H 0.5762 0.2968 1.2661 0.101 Uiso 0.316(17) 1 calc GR . P C 2
F20A F -0.1343(10) 0.2374(8) 1.3083(10) 0.039(3) Uani 0.45(2) 1 d . . P B 2
C15A C -0.1050(11) 0.2373(8) 1.3773(11) 0.028(4) Uani 0.45(2) 1 d . . P B 2
C10A C 0.0028(19) 0.2422(17) 1.3992(16) 0.035(4) Uani 0.45(2) 1 d . . P B 2
C11A C 0.0215(16) 0.2455(12) 1.4805(10) 0.023(3) Uani 0.45(2) 1 d . . P B 2
F16A F 0.119(3) 0.254(2) 1.5213(19) 0.025(4) Uani 0.45(2) 1 d . . P B 2
C12A C -0.0440(12) 0.2451(9) 1.5274(13) 0.034(4) Uani 0.45(2) 1 d . . P B 2
F17A F -0.0198(12) 0.2522(11) 1.6054(10) 0.041(3) Uani 0.45(2) 1 d . . P B 2
C13A C -0.1449(11) 0.2425(9) 1.5004(15) 0.037(4) Uani 0.45(2) 1 d . . P B 2
F18A F -0.2127(10) 0.2460(10) 1.5500(13) 0.057(4) Uani 0.45(2) 1 d . . P B 2
F19A F -0.2696(7) 0.2368(8) 1.3987(14) 0.057(4) Uani 0.45(2) 1 d . . P B 2
C14A C -0.1760(8) 0.2385(8) 1.4260(14) 0.031(4) Uani 0.45(2) 1 d . . P B 2

loop_
_atom_site_aniso_label
_atom_site_aniso_U_11
_atom_site_aniso_U_22
_atom_site_aniso_U_33
_atom_site_aniso_U_23
_atom_site_aniso_U_13
_atom_site_aniso_U_12
Au1 0.02619(9) 0.01850(8) 0.02281(8) 0.00721(6) 0.00802(6) 0.00406(6)
F15 0.0398(14) 0.0228(12) 0.0217(12) 0.0061(10) 0.0106(10) 0.0117(11)
F11 0.0338(13) 0.0178(11) 0.0268(12) 0.0046(10) 0.0150(10) 0.0053(10)
Cl2 0.0431(16) 0.061(3) 0.111(4) 0.050(2) -0.0050(18) 0.0072(12)
Cl1 0.043(4) 0.056(7) 0.048(5) 0.030(5) 0.003(3) 0.017(3)
F10 0.0317(13) 0.0326(13) 0.0262(12) 0.0179(11) 0.0078(10) 0.0111(11)
F5 0.0411(16) 0.0488(17) 0.0263(13) 0.0222(13) 0.0004(11) 0.0068(13)
F6 0.0366(14) 0.0432(15) 0.0244(12) 0.0164(12) 0.0076(11) 0.0238(12)
F1 0.0296(13) 0.0375(15) 0.0264(13) 0.0129(12) 0.0056(10) -0.0063(11)
F25 0.032(6) 0.024(4) 0.023(5) 0.006(4) 0.014(4) 0.004(4)
F12 0.0595(19) 0.0351(15) 0.0408(16) 0.0129(13) 0.0356(15) 0.0050(14)
F30 0.0376(15) 0.0223(12) 0.0322(14) 0.0024(11) -0.0016(11) 0.0113(11)
F16 0.033(11) 0.037(5) 0.019(6) 0.011(4) 0.003(6) 0.012(6)
F29 0.0341(14) 0.0185(12) 0.0467(16) 0.0006(12) 0.0056(12) 0.0098(11)
F26 0.072(2) 0.0339(15) 0.0291(15) 0.0036(13) -0.0098(14) 0.0257(15)
F14 0.068(2) 0.0162(12) 0.0379(16) 0.0093(12) 0.0148(14) 0.0037(12)
F28 0.0439(17) 0.0251(14) 0.068(2) 0.0214(14) 0.0114(15) 0.0150(12)
F7 0.0434(17) 0.062(2) 0.0434(17) 0.0202(16) 0.0173(14) 0.0393(16)
F9 0.065(2) 0.0565(19) 0.0299(14) 0.0256(14) 0.0252(14) 0.0223(16)
F8 0.0550(19) 0.068(2) 0.0454(18) 0.0200(17) 0.0372(16) 0.0335(17)
F4 0.0398(16) 0.079(2) 0.0243(14) 0.0209(16) -0.0041(12) 0.0147(16)
F13 0.066(2) 0.0317(15) 0.0518(19) 0.0217(14) 0.0282(16) -0.0034(14)
F21 0.027(7) 0.027(5) 0.034(6) 0.004(4) 0.005(4) 0.006(4)
N2 0.0176(15) 0.0159(15) 0.0177(15) 0.0049(13) 0.0038(12) 0.0031(12)
F27 0.067(2) 0.0470(19) 0.0486(19) 0.0255(16) 0.0038(16) 0.0267(17)
F3 0.0326(16) 0.092(3) 0.0339(17) 0.0100(18) -0.0093(13) -0.0195(17)
Cl3 0.180(4) 0.098(2) 0.126(3) 0.041(3) 0.018(2) -0.007(2)
N1 0.0212(16) 0.0152(15) 0.0216(16) 0.0032(13) 0.0023(13) 0.0077(12)
Cl4 0.135(3) 0.175(4) 0.212(4) 0.122(4) 0.062(3) 0.051(3)
F2 0.053(2) 0.090(3) 0.0440(19) 0.023(2) -0.0042(15) -0.047(2)
N4 0.0229(17) 0.0220(17) 0.0254(17) 0.0052(14) 0.0092(14) 0.0069(14)
F22 0.043(6) 0.027(5) 0.041(5) 0.000(4) -0.006(5) -0.006(4)
F17 0.067(9) 0.031(4) 0.048(8) 0.012(5) 0.032(6) 0.006(5)
F24 0.043(5) 0.039(4) 0.028(5) 0.004(4) 0.018(3) 0.011(4)
F23 0.062(7) 0.034(5) 0.021(6) -0.002(4) 0.005(4) 0.020(4)
N3 0.0271(17) 0.0170(16) 0.0251(17) 0.0043(14) 0.0108(14) 0.0057(13)
F20 0.019(4) 0.036(3) 0.048(6) 0.017(4) -0.002(3) 0.008(3)
C28 0.0203(18) 0.0185(18) 0.0187(18) 0.0072(15) 0.0017(14) 0.0054(14)
C3 0.0197(18) 0.0167(17) 0.0170(17) 0.0046(15) 0.0051(14) 0.0060(14)
C40 0.0179(18) 0.028(2) 0.0200(18) 0.0067(16) 0.0058(14) 0.0102(16)
C33 0.027(2) 0.0165(18) 0.0214(19) 0.0060(16) 0.0058(15) 0.0037(15)
C64 0.032(2) 0.031(2) 0.022(2) 0.0020(18) 0.0086(17) 0.0084(19)
C4 0.0169(17) 0.0176(17) 0.0211(18) 0.0063(15) 0.0025(14) 0.0050(14)
C34 0.0177(17) 0.0210(18) 0.0196(18) 0.0075(16) 0.0046(14) 0.0047(14)
C5 0.0198(18) 0.0220(19) 0.0238(19) 0.0097(16) 0.0028(15) 0.0067(15)
C45 0.024(2) 0.035(2) 0.022(2) 0.0104(18) 0.0084(16) 0.0110(18)
C6 0.024(2) 0.0203(19) 0.027(2) 0.0025(17) 0.0004(16) 0.0064(16)
C1 0.030(2) 0.0144(17) 0.025(2) 0.0044(16) -0.0006(16) 0.0051(16)
C74 0.029(2) 0.026(2) 0.034(2) 0.0165(19) 0.0112(18) 0.0075(17)
C65 0.035(2) 0.034(2) 0.024(2) 0.0046(19) 0.0057(18) 0.010(2)
C10 0.025(3) 0.025(2) 0.062(5) 0.016(3) 0.017(3) 0.008(2)
C29 0.032(2) 0.0219(19) 0.0188(18) 0.0100(16) 0.0069(16) 0.0098(16)
C2 0.025(2) 0.0153(17) 0.0226(19) 0.0033(16) 0.0016(15) 0.0010(15)
C32 0.034(2) 0.030(2) 0.024(2) 0.0113(18) 0.0142(18) 0.0046(18)
C63 0.029(2) 0.025(2) 0.031(2) 0.0072(18) 0.0126(18) 0.0102(17)
C54 0.033(2) 0.032(2) 0.024(2) 0.0124(18) 0.0099(17) 0.0157(19)
C62 0.029(2) 0.0226(19) 0.025(2) 0.0072(17) 0.0107(17) 0.0058(16)
C73 0.036(2) 0.026(2) 0.028(2) 0.0116(19) 0.0095(18) -0.0013(18)
C46 0.026(2) 0.0191(18) 0.0206(19) 0.0038(16) 0.0050(16) 0.0066(16)
C39 0.0218(19) 0.026(2) 0.0201(19) 0.0079(16) 0.0061(15) 0.0050(16)
C49 0.029(2) 0.0201(19) 0.0170(18) 0.0043(16) 0.0077(15) 0.0091(16)
C48 0.029(2) 0.021(2) 0.039(2) 0.0068(19) 0.0169(19) 0.0012(17)
C61 0.028(2) 0.0171(18) 0.024(2) 0.0021(16) 0.0108(16) 0.0039(16)
C30 0.047(3) 0.0188(19) 0.024(2) 0.0091(17) 0.0073(19) 0.0064(18)
C17 0.023(2) 0.0196(19) 0.043(3) 0.0042(19) 0.0050(18) 0.0081(16)
C35 0.023(2) 0.031(2) 0.0184(18) 0.0076(17) 0.0040(15) 0.0077(17)
C81 0.031(2) 0.027(2) 0.029(2) 0.0123(18) 0.0076(17) 0.0127(18)
C41 0.0198(19) 0.033(2) 0.024(2) 0.0082(18) 0.0044(16) 0.0024(17)
F19 0.016(3) 0.043(4) 0.104(9) 0.031(5) 0.005(4) 0.007(3)
C21 0.028(2) 0.021(2) 0.033(2) 0.0042(18) -0.0055(18) 0.0125(17)
C67 0.048(3) 0.041(3) 0.030(2) 0.017(2) 0.019(2) 0.024(2)
C47 0.026(2) 0.028(2) 0.037(2) 0.0116(19) 0.0167(18) 0.0055(17)
C20 0.036(2) 0.026(2) 0.032(2) 0.002(2) -0.0063(19) 0.0143(19)
C9 0.023(2) 0.025(2) 0.028(2) 0.0086(18) 0.0076(16) 0.0054(16)
C86 0.036(2) 0.028(2) 0.028(2) 0.0133(19) 0.0079(18) 0.0101(19)
C66 0.030(2) 0.024(2) 0.029(2) 0.0049(18) 0.0081(18) 0.0095(17)
C11 0.025(3) 0.025(2) 0.062(5) 0.016(3) 0.018(3) 0.008(2)
C50 0.031(2) 0.026(2) 0.025(2) 0.0109(18) 0.0052(17) 0.0061(17)
C8 0.022(2) 0.031(2) 0.045(3) 0.017(2) 0.0105(19) 0.0016(18)
C7 0.031(2) 0.0182(19) 0.038(3) 0.0051(19) 0.0032(19) -0.0004(17)
C16 0.025(2) 0.023(2) 0.032(2) 0.0042(18) -0.0016(17) 0.0104(17)
C51 0.042(3) 0.034(2) 0.018(2) 0.0064(19) 0.0034(18) 0.001(2)
C75 0.036(3) 0.027(2) 0.038(3) 0.001(2) 0.014(2) -0.0004(19)
F18 0.045(5) 0.043(5) 0.122(11) 0.044(6) 0.060(6) 0.020(4)
C31 0.042(3) 0.027(2) 0.031(2) 0.017(2) 0.010(2) -0.0016(19)
C23 0.028(4) 0.022(3) 0.022(3) 0.004(2) -0.001(3) 0.006(3)
C43 0.020(2) 0.059(3) 0.026(2) 0.003(2) -0.0007(17) 0.000(2)
C18 0.026(2) 0.020(2) 0.051(3) 0.013(2) 0.003(2) 0.0083(17)
C42 0.028(2) 0.050(3) 0.032(2) 0.009(2) 0.0087(19) -0.009(2)
C22 0.028(4) 0.022(3) 0.022(3) 0.004(2) -0.001(3) 0.006(3)
C38 0.037(2) 0.033(2) 0.022(2) 0.0126(19) 0.0128(18) 0.0073(19)
C85 0.045(3) 0.031(2) 0.035(2) 0.012(2) 0.011(2) 0.018(2)
C37 0.036(2) 0.038(2) 0.030(2) 0.010(2) 0.021(2) 0.014(2)
C19 0.033(2) 0.033(2) 0.044(3) 0.019(2) 0.002(2) 0.015(2)
B1 0.027(2) 0.022(2) 0.029(2) 0.001(2) -0.0066(19) 0.0128(19)
C82 0.030(2) 0.034(2) 0.037(2) 0.015(2) 0.0105(19) 0.0090(19)
C52 0.058(3) 0.020(2) 0.030(2) 0.0028(19) 0.017(2) 0.007(2)
C70 0.038(3) 0.035(2) 0.030(2) 0.007(2) 0.007(2) 0.017(2)
C58 0.042(3) 0.048(3) 0.032(2) 0.015(2) 0.004(2) 0.023(2)
C24 0.028(4) 0.022(3) 0.022(3) 0.004(2) -0.001(3) 0.006(3)
B2 0.0190(19) 0.0180(19) 0.0174(19) 0.0077(16) 0.0050(15) 0.0066(16)
C80 0.043(3) 0.029(3) 0.057(3) 0.014(3) -0.005(3) 0.002(2)
C36 0.028(2) 0.033(2) 0.030(2) 0.008(2) 0.0074(18) 0.0142(18)
C44 0.027(2) 0.057(3) 0.018(2) 0.013(2) 0.0028(16) 0.016(2)
C84 0.040(3) 0.049(3) 0.030(2) 0.015(2) 0.012(2) 0.024(2)
C25 0.028(4) 0.022(3) 0.022(3) 0.004(2) -0.001(3) 0.006(3)
C55 0.032(3) 0.042(3) 0.066(4) 0.032(3) 0.001(2) 0.010(2)
C27 0.028(4) 0.022(3) 0.022(3) 0.004(2) -0.001(3) 0.006(3)
C53 0.053(3) 0.030(2) 0.037(3) 0.016(2) 0.018(2) 0.025(2)
C83 0.034(3) 0.053(3) 0.037(3) 0.024(2) 0.014(2) 0.013(2)
C15 0.025(3) 0.025(2) 0.062(5) 0.016(3) 0.017(3) 0.008(2)
C68 0.058(4) 0.067(4) 0.038(3) 0.022(3) -0.004(3) 0.014(3)
C71 0.083(5) 0.052(4) 0.068(4) 0.033(3) 0.026(4) 0.036(4)
C26 0.028(4) 0.022(3) 0.022(3) 0.004(2) -0.001(3) 0.006(3)
C69 0.087(5) 0.056(4) 0.070(4) 0.045(3) 0.048(4) 0.043(4)
C12 0.025(3) 0.025(2) 0.062(5) 0.015(3) 0.018(3) 0.008(2)
C59 0.087(5) 0.059(4) 0.034(3) 0.023(3) 0.000(3) 0.027(4)
C13 0.025(3) 0.025(2) 0.063(5) 0.016(3) 0.018(3) 0.008(2)
C72 0.037(3) 0.060(4) 0.109(6) 0.025(4) 0.004(4) 0.023(3)
C14 0.025(3) 0.025(2) 0.063(5) 0.016(3) 0.017(3) 0.008(2)
C79 0.046(3) 0.029(3) 0.087(5) 0.007(3) -0.004(3) 0.010(2)
C56 0.037(3) 0.069(5) 0.120(7) 0.032(5) 0.009(4) 0.022(3)
C78 0.055(4) 0.050(4) 0.099(6) -0.032(4) 0.034(4) -0.008(3)
C88 0.093(6) 0.077(5) 0.068(5) 0.035(4) 0.020(4) 0.031(5)
C76 0.143(8) 0.063(4) 0.045(4) -0.012(3) 0.052(5) -0.050(5)
C77 0.160(9) 0.080(6) 0.064(5) -0.030(4) 0.078(6) -0.053(6)
C60 0.069(5) 0.258(14) 0.045(4) 0.024(6) 0.002(4) 0.101(8)
C87 0.105(8) 0.142(11) 0.109(8) 0.044(8) 0.029(7) 0.045(8)
C57 0.056(6) 0.062(7) 0.063(6) 0.047(6) 0.010(5) 0.020(5)
Cl1A 0.082(7) 0.34(3) 0.31(3) 0.28(3) -0.068(12) -0.053(12)
Cl2A 0.081(4) 0.258(10) 0.178(9) 0.171(8) 0.054(5) 0.076(6)
F21A 0.033(10) 0.025(5) 0.068(15) -0.009(9) -0.014(8) 0.005(6)
C27A 0.050(12) 0.036(7) 0.016(8) -0.009(6) -0.009(7) 0.035(8)
C26A 0.075(16) 0.038(9) 0.026(10) -0.005(7) -0.016(8) 0.034(10)
F22A 0.091(17) 0.025(7) 0.081(16) -0.018(8) -0.058(11) 0.011(10)
F23A 0.18(2) 0.066(14) 0.022(6) -0.008(7) -0.001(12) 0.077(16)
C25A 0.09(2) 0.042(10) 0.015(7) -0.003(6) -0.007(10) 0.031(13)
C24A 0.078(17) 0.058(16) 0.025(7) 0.007(10) -0.010(11) 0.048(15)
F24A 0.14(2) 0.078(13) 0.042(7) 0.034(8) 0.042(12) 0.077(13)
C23A 0.104(19) 0.050(9) 0.010(5) 0.009(5) 0.018(7) 0.068(13)
F25A 0.052(12) 0.046(8) 0.034(5) 0.027(5) 0.025(6) 0.030(8)
C22A 0.032(10) 0.024(7) 0.032(8) 0.004(5) -0.007(7) 0.023(8)
C57A 0.036(10) 0.071(17) 0.13(3) 0.086(19) 0.015(12) 0.010(10)
F20A 0.024(5) 0.034(4) 0.051(8) 0.011(5) 0.003(4) 0.007(3)
C15A 0.005(5) 0.022(5) 0.057(9) 0.016(6) 0.008(5) 0.004(4)
C10A 0.021(6) 0.013(5) 0.037(9) -0.018(5) -0.020(5) 0.010(4)
C11A 0.025(7) 0.010(5) 0.028(7) 0.001(5) 0.006(6) 0.015(4)
F16A 0.016(6) 0.037(7) 0.022(9) 0.009(5) 0.001(6) 0.013(4)
C12A 0.017(7) 0.019(5) 0.069(12) 0.019(7) 0.003(6) 0.015(5)
F17A 0.051(7) 0.036(6) 0.041(8) 0.014(6) 0.019(5) 0.020(5)
C13A 0.022(7) 0.017(6) 0.076(12) 0.024(7) 0.009(7) 0.007(4)
F18A 0.051(6) 0.052(7) 0.101(11) 0.052(8) 0.045(7) 0.026(5)
F19A 0.021(4) 0.051(6) 0.102(12) 0.040(7) 0.002(5) 0.009(3)
C14A 0.014(5) 0.025(6) 0.067(12) 0.028(7) 0.018(7) 0.014(4)

loop_
_atom_type_symbol
_atom_type_description
_atom_type_scat_dispersion_real
_atom_type_scat_dispersion_imag
_atom_type_scat_source
C C 0.0033 0.0016 'International Tables Vol C Tables 4.2.6.8 and 6.1.1.4'
H H 0.0000 0.0000 'International Tables Vol C Tables 4.2.6.8 and 6.1.1.4'
Au Au -2.0133 8.8022 'International Tables Vol C Tables 4.2.6.8 and 6.1.1.4'
B B 0.0013 0.0007 'International Tables Vol C Tables 4.2.6.8 and 6.1.1.4'
Cl Cl 0.1484 0.1585 'International Tables Vol C Tables 4.2.6.8 and 6.1.1.4'
F F 0.0171 0.0103 'International Tables Vol C Tables 4.2.6.8 and 6.1.1.4'
N N 0.0061 0.0033 'International Tables Vol C Tables 4.2.6.8 and 6.1.1.4'

loop_
_geom_angle_atom_site_label_1
_geom_angle_atom_site_label_2
_geom_angle_atom_site_label_3
_geom_angle
_geom_angle_site_symmetry_1
C73 Au1 C74 31.85(17) .
C46 Au1 C74 165.39(16) .
C46 Au1 C73 162.71(17) .
C3 N2 C2 106.3(3) .
C3 N2 B2 128.5(3) .
C2 N2 B2 125.2(3) .
Cl3 Cl3 C87 136.8(7) 2_668
C3 N1 C1 106.8(3) .
C3 N1 B1 128.0(3) .
C1 N1 B1 125.2(3) .
C46 N4 C49 123.5(4) .
C46 N4 C47 110.6(4) .
C47 N4 C49 125.9(3) .
C46 N3 C48 110.9(3) .
C46 N3 C61 122.6(3) .
C48 N3 C61 126.4(3) .
C33 C28 B2 118.8(3) .
C29 C28 C33 113.8(4) .
C29 C28 B2 127.2(3) .
N2 C3 C4 125.0(3) .
N1 C3 N2 109.8(3) .
N1 C3 C4 125.2(3) .
C45 C40 C41 113.1(4) .
C45 C40 B2 127.1(4) .
C41 C40 B2 119.6(4) .
F11 C33 C28 119.7(3) .
F11 C33 C32 116.3(4) .
C32 C33 C28 124.0(4) .
C65 C64 H64 120.1 .
C65 C64 C63 119.9(4) .
C63 C64 H64 120.1 .
C5 C4 C3 120.3(3) .
C9 C4 C3 120.4(3) .
C9 C4 C5 119.3(4) .
C39 C34 C35 113.7(4) .
C39 C34 B2 127.8(3) .
C35 C34 B2 117.9(3) .
C4 C5 H5 120.0 .
C6 C5 C4 120.0(4) .
C6 C5 H5 120.0 .
F5 C45 C40 122.1(4) .
F5 C45 C44 114.8(4) .
C40 C45 C44 123.1(4) .
C5 C6 H6 119.8 .
C7 C6 C5 120.3(4) .
C7 C6 H6 119.8 .
N1 C1 H1 125.6 .
C2 C1 N1 108.7(4) .
C2 C1 H1 125.6 .
C73 C74 Au1 73.8(3) .
C73 C74 C81 161.7(5) .
C81 C74 Au1 124.5(3) .
C64 C65 H65 119.4 .
C64 C65 C66 121.3(4) .
C66 C65 H65 119.4 .
C11 C10 B1 125(2) .
C11 C10 C15 121(2) .
C15 C10 B1 113(2) .
F15 C29 C28 121.6(4) .
F15 C29 C30 114.9(4) .
C30 C29 C28 123.5(4) .
N2 C2 H2 125.8 .
C1 C2 N2 108.4(4) .
C1 C2 H2 125.8 .
F12 C32 C33 120.8(4) .
F12 C32 C31 119.1(4) .
C31 C32 C33 120.1(4) .
C64 C63 H63 119.5 .
C62 C63 C64 121.0(4) .
C62 C63 H63 119.5 .
C49 C54 C58 122.3(4) .
C49 C54 C53 116.6(4) .
C53 C54 C58 121.1(4) .
C63 C62 C67 120.0(4) .
C61 C62 C63 117.1(4) .
C61 C62 C67 123.0(4) .
C74 C73 Au1 74.4(3) .
C74 C73 C75 165.3(5) .
C75 C73 Au1 120.1(3) .
N4 C46 Au1 128.4(3) .
N3 C46 Au1 126.7(3) .
N3 C46 N4 104.9(4) .
F10 C39 C34 121.4(3) .
F10 C39 C38 114.5(4) .
C34 C39 C38 124.1(4) .
C54 C49 N4 117.7(4) .
C54 C49 C50 124.0(4) .
C50 C49 N4 118.3(4) .
N3 C48 H48 126.5 .
C47 C48 N3 106.9(4) .
C47 C48 H48 126.5 .
C62 C61 N3 117.9(4) .
C66 C61 N3 118.4(4) .
C66 C61 C62 123.6(4) .
F14 C30 C29 119.7(4) .
F14 C30 C31 120.0(4) .
C31 C30 C29 120.3(4) .
F29 C17 C16 120.3(5) .
F29 C17 C18 119.9(4) .
C18 C17 C16 119.8(4) .
F6 C35 C34 119.3(3) .
F6 C35 C36 116.6(4) .
C36 C35 C34 124.1(4) .
C86 C81 C74 122.9(4) .
C86 C81 C82 119.9(4) .
C82 C81 C74 117.3(4) .
F1 C41 C40 119.4(4) .
F1 C41 C42 115.8(4) .
C42 C41 C40 124.8(4) .
C20 C21 C16 112.9(4) .
C20 C21 B1 126.2(4) .
C16 C21 B1 120.2(4) .
C62 C67 H67 107.6 .
C62 C67 C69 111.7(5) .
C68 C67 C62 110.9(4) .
C68 C67 H67 107.6 .
C68 C67 C69 111.2(5) .
C69 C67 H67 107.6 .
N4 C47 H47 126.7 .
C48 C47 N4 106.7(4) .
C48 C47 H47 126.7 .
F26 C20 C21 121.2(4) .
F26 C20 C19 114.5(4) .
C21 C20 C19 124.4(4) .
C4 C9 H9 119.8 .
C4 C9 C8 120.5(4) .
C8 C9 H9 119.8 .
C81 C86 H86 120.0 .
C81 C86 C85 120.0(4) .
C85 C86 H86 120.0 .
C65 C66 C70 120.1(4) .
C61 C66 C65 117.1(4) .
C61 C66 C70 122.7(4) .
F16 C11 C12 114(2) .
C10 C11 F16 123(2) .
C10 C11 C12 122(2) .
C49 C50 C55 122.5(4) .
C51 C50 C49 116.8(4) .
C51 C50 C55 120.7(4) .
C9 C8 H8 120.2 .
C7 C8 C9 119.6(4) .
C7 C8 H8 120.2 .
C6 C7 C8 120.3(4) .
C6 C7 H7 119.9 .
C8 C7 H7 119.9 .
F30 C16 C17 115.6(4) .
F30 C16 C21 120.4(4) .
C17 C16 C21 124.1(5) .
C50 C51 H51 119.7 .
C52 C51 C50 120.6(4) .
C52 C51 H51 119.7 .
C80 C75 C73 118.2(5) .
C76 C75 C73 124.5(5) .
C76 C75 C80 117.3(6) .
F13 C31 C32 120.8(4) .
F13 C31 C30 120.8(4) .
C32 C31 C30 118.4(4) .
C22 C23 F25 117.0(19) .
C24 C23 F25 115.0(19) .
C24 C23 C22 128(2) .
F3 C43 C42 120.2(5) .
F3 C43 C44 120.9(5) .
C44 C43 C42 118.9(4) .
F28 C18 C17 120.8(4) .
F28 C18 C19 120.1(5) .
C17 C18 C19 119.1(4) .
F2 C42 C41 120.5(5) .
F2 C42 C43 119.7(5) .
C41 C42 C43 119.7(5) .
C23 C22 B1 125(2) .
C23 C22 C27 110(2) .
C27 C22 B1 124.6(16) .
F9 C38 C39 121.0(4) .
F9 C38 C37 119.5(4) .
C37 C38 C39 119.5(4) .
C86 C85 H85 119.9 .
C86 C85 C84 120.1(5) .
C84 C85 H85 119.9 .
F8 C37 C38 120.7(4) .
F8 C37 C36 120.4(4) .
C38 C37 C36 119.0(4) .
F27 C19 C20 119.8(5) .
F27 C19 C18 120.5(4) .
C18 C19 C20 119.6(5) .
N1 B1 C10 113.0(11) .
N1 B1 C21 110.3(4) .
N1 B1 C22 100.4(10) .
N1 B1 C22A 106.4(8) .
N1 B1 C10A 108.3(9) .
C10 B1 C21 102.1(11) .
C10 B1 C22 119.9(13) .
C21 B1 C22 111.3(10) .
C21 B1 C10A 104.2(10) .
C22A B1 C21 116.5(10) .
C22A B1 C10A 110.9(13) .
C81 C82 H82 120.3 .
C83 C82 C81 119.4(5) .
C83 C82 H82 120.3 .
C51 C52 H52 119.6 .
C53 C52 C51 120.8(4) .
C53 C52 H52 119.6 .
C66 C70 H70 107.9 .
C66 C70 C71 111.5(5) .
C71 C70 H70 107.9 .
C72 C70 C66 109.6(4) .
C72 C70 H70 107.9 .
C72 C70 C71 112.0(5) .
C54 C58 H58 107.5 .
C54 C58 C59 109.1(5) .
C59 C58 H58 107.5 .
C60 C58 C54 112.6(5) .
C60 C58 H58 107.5 .
C60 C58 C59 112.3(6) .
F24 C24 C25 115.5(19) .
C23 C24 F24 123.8(18) .
C23 C24 C25 120.4(19) .
N2 B2 C28 105.4(3) .
N2 B2 C40 107.9(3) .
N2 B2 C34 112.4(3) .
C28 B2 C40 114.4(3) .
C28 B2 C34 114.1(3) .
C34 B2 C40 102.7(3) .
C75 C80 H80 119.9 .
C79 C80 C75 120.3(7) .
C79 C80 H80 119.9 .
F7 C36 C35 120.9(4) .
F7 C36 C37 119.5(4) .
C35 C36 C37 119.5(4) .
F4 C44 C45 119.2(5) .
F4 C44 C43 120.5(4) .
C43 C44 C45 120.3(4) .
C85 C84 H84 120.0 .
C83 C84 C85 120.0(4) .
C83 C84 H84 120.0 .
F23 C25 C24 124.3(17) .
F23 C25 C26 117.2(18) .
C26 C25 C24 118.3(18) .
C50 C55 H55 111.8 .
C50 C55 C57 106.2(5) .
C56 C55 C50 113.8(5) .
C56 C55 H55 111.8 .
C56 C55 C57 100.8(6) .
C57 C55 H55 111.8 .
C57A C55 C50 116.3(9) .
C57A C55 C56 127.1(9) .
F21 C27 C22 118.7(19) .
F21 C27 C26 117(2) .
C26 C27 C22 123.8(18) .
C54 C53 H53 119.4 .
C52 C53 C54 121.3(4) .
C52 C53 H53 119.4 .
C82 C83 H83 119.7 .
C84 C83 C82 120.6(5) .
C84 C83 H83 119.7 .
F20 C15 C14 113.6(15) .
C10 C15 F20 126.8(15) .
C10 C15 C14 119.5(19) .
C67 C68 H68A 109.5 .
C67 C68 H68B 109.5 .
C67 C68 H68C 109.5 .
H68A C68 H68B 109.5 .
H68A C68 H68C 109.5 .
H68B C68 H68C 109.5 .
C70 C71 H71A 109.5 .
C70 C71 H71B 109.5 .
C70 C71 H71C 109.5 .
H71A C71 H71B 109.5 .
H71A C71 H71C 109.5 .
H71B C71 H71C 109.5 .
F22 C26 C25 123(2) .
F22 C26 C27 117.6(18) .
C27 C26 C25 118.9(19) .
C67 C69 H69A 109.5 .
C67 C69 H69B 109.5 .
C67 C69 H69C 109.5 .
H69A C69 H69B 109.5 .
H69A C69 H69C 109.5 .
H69B C69 H69C 109.5 .
F17 C12 C11 119.3(14) .
F17 C12 C13 124.0(14) .
C13 C12 C11 116.6(15) .
C58 C59 H59A 109.5 .
C58 C59 H59B 109.5 .
C58 C59 H59C 109.5 .
H59A C59 H59B 109.5 .
H59A C59 H59C 109.5 .
H59B C59 H59C 109.5 .
F18 C13 C12 115.7(16) .
F18 C13 C14 125.9(15) .
C14 C13 C12 118.3(13) .
C70 C72 H72A 109.5 .
C70 C72 H72B 109.5 .
C70 C72 H72C 109.5 .
H72A C72 H72B 109.5 .
H72A C72 H72C 109.5 .
H72B C72 H72C 109.5 .
C15 C14 F19 121.8(13) .
C13 C14 F19 116.3(12) .
C13 C14 C15 121.9(14) .
C80 C79 H79 119.6 .
C78 C79 C80 120.9(7) .
C78 C79 H79 119.6 .
C55 C56 H56A 109.5 .
C55 C56 H56B 109.5 .
C55 C56 H56C 109.5 .
H56A C56 H56B 109.5 .
H56A C56 H56C 109.5 .
H56B C56 H56C 109.5 .
C79 C78 H78 119.9 .
C77 C78 C79 120.1(6) .
C77 C78 H78 119.9 .
Cl2 C88 H88A 109.6 .
Cl2 C88 H88B 109.6 .
Cl1 C88 Cl2 110.1(6) .
Cl1 C88 H88A 109.6 .
Cl1 C88 H88B 109.6 .
H88A C88 H88B 108.2 .
H88C C88 H88D 107.9 .
Cl1A C88 H88C 109.1 .
Cl1A C88 H88D 109.1 .
Cl1A C88 Cl2A 112.3(12) .
Cl2A C88 H88C 109.1 .
Cl2A C88 H88D 109.1 .
C75 C76 H76 119.7 .
C75 C76 C77 120.5(7) .
C77 C76 H76 119.7 .
C78 C77 C76 120.6(7) .
C78 C77 H77 119.7 .
C76 C77 H77 119.7 .
C58 C60 H60A 109.5 .
C58 C60 H60B 109.5 .
C58 C60 H60C 109.5 .
H60A C60 H60B 109.5 .
H60A C60 H60C 109.5 .
H60B C60 H60C 109.5 .
Cl3 C87 H87A 110.0 .
Cl3 C87 H87B 110.0 .
Cl4 C87 Cl3 108.5(7) .
Cl4 C87 H87A 110.0 .
Cl4 C87 H87B 110.0 .
H87A C87 H87B 108.4 .
C55 C57 H57A 109.5 .
C55 C57 H57B 109.5 .
C55 C57 H57C 109.5 .
H57A C57 H57B 109.5 .
H57A C57 H57C 109.5 .
H57B C57 H57C 109.5 .
F21A C27A C26A 113(2) .
F21A C27A C22A 123.3(18) .
C22A C27A C26A 123.3(18) .
F22A C26A C27A 125(2) .
C25A C26A C27A 121(2) .
C25A C26A F22A 114.6(19) .
C26A C25A F23A 126(2) .
C26A C25A C24A 122.1(18) .
F23A C25A C24A 112(2) .
C25A C24A C23A 117(2) .
F24A C24A C25A 127(2) .
F24A C24A C23A 116(2) .
F25A C23A C24A 119(2) .
F25A C23A C22A 122.5(18) .
C22A C23A C24A 119(2) .
C27A C22A B1 130.9(14) .
C27A C22A C23A 118(2) .
C23A C22A B1 110.1(17) .
C55 C57A H57D 109.5 .
C55 C57A H57E 109.5 .
C55 C57A H57F 109.5 .
H57D C57A H57E 109.5 .
H57D C57A H57F 109.5 .
H57E C57A H57F 109.5 .
F20A C15A C10A 114.7(16) .
F20A C15A C14A 118.5(13) .
C14A C15A C10A 126.6(17) .
C15A C10A B1 125(2) .
C15A C10A C11A 106(2) .
C11A C10A B1 128.6(17) .
F16A C11A C10A 121(2) .
C12A C11A C10A 128.7(17) .
C12A C11A F16A 110.1(19) .
C11A C12A F17A 125.4(12) .
C11A C12A C13A 119.6(16) .
F17A C12A C13A 114.8(16) .
F18A C13A C12A 120.3(16) .
C14A C13A C12A 119.7(13) .
C14A C13A F18A 120.0(12) .
C13A C14A C15A 119.1(10) .
F19A C14A C15A 119.3(15) .
F19A C14A C13A 121.7(13) .

loop_
_geom_bond_atom_site_label_1
_geom_bond_atom_site_label_2
_geom_bond_distance
_geom_bond_site_symmetry_2
Au1 C74 2.193(4) .
Au1 C73 2.186(4) .
Au1 C46 2.001(4) .
F15 C29 1.343(4) .
F11 C33 1.349(4) .
Cl2 C88 1.816(10) .
Cl1 C88 1.794(12) .
F10 C39 1.363(5) .
F5 C45 1.345(5) .
F6 C35 1.343(5) .
F1 C41 1.339(5) .
F25 C23 1.40(2) .
F12 C32 1.344(5) .
F30 C16 1.343(5) .
F16 C11 1.33(3) .
F29 C17 1.341(5) .
F26 C20 1.344(5) .
F14 C30 1.341(5) .
F28 C18 1.343(5) .
F7 C36 1.340(5) .
F9 C38 1.341(5) .
F8 C37 1.340(5) .
F4 C44 1.336(5) .
F13 C31 1.333(5) .
F21 C27 1.35(2) .
N2 C3 1.352(5) .
N2 C2 1.380(5) .
N2 B2 1.601(5) .
F27 C19 1.336(6) .
F3 C43 1.339(5) .
Cl3 Cl3 1.212(7) 2_668
Cl3 C87 1.768(12) .
N1 C3 1.350(5) .
N1 C1 1.366(5) .
N1 B1 1.600(6) .
Cl4 C87 1.747(12) .
F2 C42 1.329(6) .
N4 C46 1.351(5) .
N4 C49 1.442(5) .
N4 C47 1.381(6) .
F22 C26 1.31(3) .
F17 C12 1.316(18) .
F24 C24 1.37(3) .
F23 C25 1.36(3) .
N3 C46 1.349(5) .
N3 C48 1.372(5) .
N3 C61 1.448(5) .
F20 C15 1.35(2) .
C28 C33 1.388(5) .
C28 C29 1.387(5) .
C28 B2 1.643(6) .
C3 C4 1.482(5) .
C40 C45 1.385(6) .
C40 C41 1.396(6) .
C40 B2 1.658(6) .
C33 C32 1.373(6) .
C64 H64 0.9500 .
C64 C65 1.380(7) .
C64 C63 1.391(7) .
C4 C5 1.396(5) .
C4 C9 1.386(6) .
C34 C39 1.375(6) .
C34 C35 1.391(6) .
C34 B2 1.647(5) .
C5 H5 0.9500 .
C5 C6 1.387(6) .
C45 C44 1.399(7) .
C6 H6 0.9500 .
C6 C7 1.376(6) .
C1 H1 0.9500 .
C1 C2 1.335(6) .
C74 C73 1.202(6) .
C74 C81 1.450(6) .
C65 H65 0.9500 .
C65 C66 1.390(6) .
C10 C11 1.29(3) .
C10 B1 1.62(2) .
C10 C15 1.31(3) .
C29 C30 1.375(6) .
C2 H2 0.9500 .
C32 C31 1.366(6) .
C63 H63 0.9500 .
C63 C62 1.391(6) .
C54 C49 1.386(6) .
C54 C58 1.518(7) .
C54 C53 1.393(7) .
C62 C61 1.390(6) .
C62 C67 1.524(6) .
C73 C75 1.444(6) .
C39 C38 1.384(6) .
C49 C50 1.402(6) .
C48 H48 0.9500 .
C48 C47 1.345(6) .
C61 C66 1.390(6) .
C30 C31 1.374(6) .
C17 C16 1.382(6) .
C17 C18 1.361(7) .
C35 C36 1.373(6) .
C81 C86 1.383(6) .
C81 C82 1.401(6) .
C41 C42 1.365(6) .
F19 C14 1.392(16) .
C21 C20 1.383(7) .
C21 C16 1.399(6) .
C21 B1 1.654(7) .
C67 H67 1.0000 .
C67 C68 1.517(8) .
C67 C69 1.531(7) .
C47 H47 0.9500 .
C20 C19 1.386(7) .
C9 H9 0.9500 .
C9 C8 1.392(6) .
C86 H86 0.9500 .
C86 C85 1.385(6) .
C66 C70 1.526(6) .
C11 C12 1.44(3) .
C50 C51 1.391(6) .
C50 C55 1.506(7) .
C8 H8 0.9500 .
C8 C7 1.387(7) .
C7 H7 0.9500 .
C51 H51 0.9500 .
C51 C52 1.385(7) .
C75 C80 1.393(8) .
C75 C76 1.352(8) .
F18 C13 1.339(15) .
C23 C22 1.38(2) .
C23 C24 1.27(3) .
C43 C42 1.369(7) .
C43 C44 1.355(8) .
C18 C19 1.367(7) .
C22 B1 1.69(3) .
C22 C27 1.45(3) .
C38 C37 1.369(7) .
C85 H85 0.9500 .
C85 C84 1.385(7) .
C37 C36 1.374(7) .
B1 C22A 1.61(3) .
B1 C10A 1.67(3) .
C82 H82 0.9500 .
C82 C83 1.384(7) .
C52 H52 0.9500 .
C52 C53 1.374(8) .
C70 H70 1.0000 .
C70 C71 1.528(8) .
C70 C72 1.522(8) .
C58 H58 1.0000 .
C58 C59 1.538(8) .
C58 C60 1.499(9) .
C24 C25 1.39(2) .
C80 H80 0.9500 .
C80 C79 1.358(8) .
C84 H84 0.9500 .
C84 C83 1.377(8) .
C25 C26 1.376(19) .
C55 H55 1.0000 .
C55 C56 1.490(8) .
C55 C57 1.627(11) .
C55 C57A 1.415(18) .
C27 C26 1.36(3) .
C53 H53 0.9500 .
C83 H83 0.9500 .
C15 C14 1.391(15) .
C68 H68A 0.9800 .
C68 H68B 0.9800 .
C68 H68C 0.9800 .
C71 H71A 0.9800 .
C71 H71B 0.9800 .
C71 H71C 0.9800 .
C69 H69A 0.9800 .
C69 H69B 0.9800 .
C69 H69C 0.9800 .
C12 C13 1.374(19) .
C59 H59A 0.9800 .
C59 H59B 0.9800 .
C59 H59C 0.9800 .
C13 C14 1.349(19) .
C72 H72A 0.9800 .
C72 H72B 0.9800 .
C72 H72C 0.9800 .
C79 H79 0.9500 .
C79 C78 1.346(12) .
C56 H56A 0.9800 .
C56 H56B 0.9800 .
C56 H56C 0.9800 .
C78 H78 0.9500 .
C78 C77 1.311(13) .
C88 H88A 0.9900 .
C88 H88B 0.9900 .
C88 H88C 0.9900 .
C88 H88D 0.9900 .
C88 Cl1A 1.479(14) .
C88 Cl2A 1.694(11) .
C76 H76 0.9500 .
C76 C77 1.396(10) .
C77 H77 0.9500 .
C60 H60A 0.9800 .
C60 H60B 0.9800 .
C60 H60C 0.9800 .
C87 H87A 0.9900 .
C87 H87B 0.9900 .
C57 H57A 0.9800 .
C57 H57B 0.9800 .
C57 H57C 0.9800 .
F21A C27A 1.35(3) .
C27A C26A 1.389(18) .
C27A C22A 1.35(3) .
C26A F22A 1.33(3) .
C26A C25A 1.33(2) .
F23A C25A 1.35(3) .
C25A C24A 1.38(3) .
C24A F24A 1.31(3) .
C24A C23A 1.51(3) .
C23A F25A 1.29(3) .
C23A C22A 1.40(2) .
C57A H57D 0.9800 .
C57A H57E 0.9800 .
C57A H57F 0.9800 .
F20A C15A 1.28(2) .
C15A C10A 1.46(3) .
C15A C14A 1.410(17) .
C10A C11A 1.46(3) .
C11A F16A 1.40(3) .
C11A C12A 1.33(3) .
C12A F17A 1.38(2) .
C12A C13A 1.392(15) .
C13A F18A 1.383(17) .
C13A C14A 1.35(2) .
F19A C14A 1.304(15) .
